data_4333839
loop_
_publ_author_name
'Li-Li Liang'
'Xin-Long Ni'
'Yi Zhao'
'Kai Chen'
'Xin Xiao'
'Yun-Qian Zhang'
'Carl Redshaw'
'Qian-Jiang Zhu'
'Sai-Feng Xue'
'Zhu Tao'

_publ_section_title
;
 Construction of Cucurbit[7]uril Based Tubular Nanochannels Incorporating
 Associated [CdCl4]2- and Lanthanide Ions
;
_journal_name_full 'Inorganic Chemistry'
_journal_page_first 1909
_journal_page_last 1915
_journal_paper_doi 10.1021/ic302145j
_journal_volume 52
_journal_year 2013
_chemical_formula_moiety 'C42 H52 Nd N28 O19, 2(Cd Cl4), H3 O, 37(H2 O)'
_chemical_formula_sum 'C42 H129 Cd2 Cl8 N28 Nd O57'
_chemical_formula_weight 2591.37
_chemical_name_systematic
;
 ?
;
_space_group_IT_number 14
_symmetry_cell_setting monoclinic
_symmetry_space_group_name_Hall '-P 2yn'
_symmetry_space_group_name_H-M 'P 1 21/n 1'
_atom_sites_solution_hydrogens geom
_atom_sites_solution_primary direct
_atom_sites_solution_secondary difmap
_audit_creation_method SHELXL-97
_cell_angle_alpha 90.00
_cell_angle_beta 95.578(5)
_cell_angle_gamma 90.00
_cell_formula_units_Z 4
_cell_length_a 16.838(3)
_cell_length_b 17.076(3)
_cell_length_c 28.960(5)
_cell_measurement_temperature 223(2)
_cell_volume 8287(3)
_computing_cell_refinement 'SAINT (Bruker, 2005)'
_computing_data_collection 'APEX2 (Bruker, 2005)'
_computing_data_reduction SAINT
_computing_molecular_graphics 'Ortep-3 for Windows (Farrugia, 1997)'
_computing_publication_material 'WinGX (Farrugia, 1999)'
_computing_structure_refinement 'SHELXL97 (Sheldrick, 2008)'
_computing_structure_solution 'SHELXS97 (Sheldrick, 2008)'
_diffrn_ambient_temperature 223(2)
_diffrn_measured_fraction_theta_full 0.976
_diffrn_measured_fraction_theta_max 0.976
_diffrn_measurement_device_type 'Bruker CCD Area Detector'
_diffrn_measurement_method '\f and \w scan'
_diffrn_radiation_monochromator graphite
_diffrn_radiation_source 'fine-focus sealed tube'
_diffrn_radiation_type MoK\a
_diffrn_radiation_wavelength 0.71073
_diffrn_reflns_av_R_equivalents 0.0926
_diffrn_reflns_av_sigmaI/netI 0.0909
_diffrn_reflns_limit_h_max 20
_diffrn_reflns_limit_h_min -19
_diffrn_reflns_limit_k_max 20
_diffrn_reflns_limit_k_min -21
_diffrn_reflns_limit_l_max 34
_diffrn_reflns_limit_l_min -34
_diffrn_reflns_number 67551
_diffrn_reflns_theta_full 26.00
_diffrn_reflns_theta_max 26.00
_diffrn_reflns_theta_min 1.34
_exptl_absorpt_coefficient_mu 1.518
_exptl_absorpt_correction_T_max 0.7718
_exptl_absorpt_correction_T_min 0.6937
_exptl_absorpt_correction_type multi-scan
_exptl_absorpt_process_details 'SADABS (Bruker, 2008)'
_exptl_crystal_colour colorless
_exptl_crystal_density_diffrn 2.077
_exptl_crystal_description prism
_exptl_crystal_F_000 5300
_exptl_crystal_size_max 0.26
_exptl_crystal_size_mid 0.21
_exptl_crystal_size_min 0.18
_platon_squeeze_details
;
;
_refine_diff_density_max 1.777
_refine_diff_density_min -1.398
_refine_diff_density_rms 0.212
_refine_ls_extinction_method none
_refine_ls_goodness_of_fit_ref 1.092
_refine_ls_hydrogen_treatment constr
_refine_ls_matrix_type full
_refine_ls_number_parameters 898
_refine_ls_number_reflns 15904
_refine_ls_number_restraints 0
_refine_ls_restrained_S_all 1.092
_refine_ls_R_factor_all 0.1185
_refine_ls_R_factor_gt 0.0975
_refine_ls_shift/su_max 0.002
_refine_ls_shift/su_mean 0.000
_refine_ls_structure_factor_coef Fsqd
_refine_ls_weighting_details 'calc w=1/[\s^2^(Fo^2^)+(0.1594P)^2^+41.3606P] where P=(Fo^2^+2Fc^2^)/3'
_refine_ls_weighting_scheme calc
_refine_ls_wR_factor_gt 0.2736
_refine_ls_wR_factor_ref 0.2856
_reflns_number_gt 11244
_reflns_number_total 15904
_reflns_threshold_expression >2sigma(I)
_cod_data_source_file ic302145j_si_001_09.cif
_cod_data_source_block p04'
_cod_original_cell_volume 8288(2)
_cod_original_sg_symbol_H-M 'P 21/n'
_cod_database_code 4333839

loop_
_symmetry_equiv_pos_as_xyz
'x, y, z'
'-x+1/2, y+1/2, -z+1/2'
'-x, -y, -z'
'x-1/2, -y-1/2, z-1/2'

loop_
_atom_site_label
_atom_site_type_symbol
_atom_site_fract_x
_atom_site_fract_y
_atom_site_fract_z
_atom_site_U_iso_or_equiv
_atom_site_adp_type
_atom_site_occupancy
_atom_site_symmetry_multiplicity
_atom_site_calc_flag
_atom_site_refinement_flags
O6W O 0.8154(6) 0.0868(6) 0.2889(5) 0.087(4) Uani 1 1 d .
O1W O 0.4984(6) 0.0128(5) 0.1055(3) 0.058(2) Uani 1 1 d .
O2W O 0.6656(5) -0.1453(4) 0.1623(3) 0.055(2) Uani 1 1 d .
O3W O 0.6579(6) -0.0332(6) 0.0945(4) 0.076(2) Uani 1 1 d .
O4W O 0.7486(7) 0.0018(5) 0.1888(4) 0.076(2) Uani 1 1 d .
O5W O 0.6621(8) 0.0915(13) 0.2371(7) 0.154(7) Uani 1 1 d .
Nd1 Nd 0.60520(3) -0.01370(3) 0.168789(19) 0.03127(18) Uani 1 1 d .
Cl1 Cl 0.86154(17) -0.23521(17) 0.47610(10) 0.0464(6) Uani 1 1 d .
Cl2 Cl 0.61242(18) -0.2238(2) 0.46492(12) 0.0593(8) Uani 1 1 d .
Cl3 Cl 0.7401(3) -0.3230(3) 0.57054(19) 0.0993(17) Uani 1 1 d .
Cl4 Cl 0.7473(2) -0.09424(18) 0.56042(11) 0.0535(7) Uani 1 1 d .
Cl5 Cl 0.85008(18) 0.12472(18) 0.61992(10) 0.0507(7) Uani 1 1 d .
Cl6 Cl 0.7793(2) -0.06151(19) 0.69691(13) 0.0595(8) Uani 1 1 d .
Cl7 Cl 0.61888(18) 0.08773(18) 0.62325(12) 0.0553(8) Uani 1 1 d .
Cl8 Cl 0.7498(2) 0.1533(2) 0.73833(14) 0.0742(11) Uani 1 1 d .
Cd1 Cd 0.73744(5) -0.21357(5) 0.51445(3) 0.0474(3) Uani 1 1 d .
Cd2 Cd 0.75042(5) 0.07161(5) 0.66806(3) 0.0462(3) Uani 1 1 d .
C1 C 0.4733(6) 0.1177(5) 0.2230(4) 0.034(2) Uani 1 1 d .
C2 C 0.3905(6) 0.1947(5) 0.2637(4) 0.033(2) Uani 1 1 d .
H2 H 0.3332 0.1805 0.2600 0.040 Uiso 1 1 calc R
C3 C 0.4169(6) 0.2416(5) 0.2221(4) 0.033(2) Uani 1 1 d .
H3 H 0.3704 0.2616 0.2020 0.040 Uiso 1 1 calc R
C4 C 0.4510(7) 0.3133(6) 0.2881(4) 0.042(3) Uani 1 1 d .
C5 C 0.4819(5) 0.1935(6) 0.1513(3) 0.031(2) Uani 1 1 d .
H5A H 0.4815 0.1422 0.1361 0.037 Uiso 1 1 calc R
H5B H 0.4415 0.2261 0.1338 0.037 Uiso 1 1 calc R
C6 C 0.4966(6) 0.3672(5) 0.2172(4) 0.038(2) Uani 1 1 d .
H6A H 0.5065 0.4129 0.2374 0.046 Uiso 1 1 calc R
H6B H 0.4570 0.3822 0.1917 0.046 Uiso 1 1 calc R
C7 C 0.6260(5) 0.1888(5) 0.1428(3) 0.0262(19) Uani 1 1 d .
C8 C 0.5707(6) 0.3140(5) 0.1514(3) 0.027(2) Uani 1 1 d .
H8 H 0.5340 0.3424 0.1284 0.033 Uiso 1 1 calc R
C9 C 0.6591(5) 0.3228(5) 0.1420(3) 0.0249(18) Uani 1 1 d .
H9 H 0.6648 0.3498 0.1122 0.030 Uiso 1 1 calc R
C10 C 0.6415(6) 0.3781(5) 0.2121(3) 0.032(2) Uani 1 1 d .
C11 C 0.7616(8) 0.2192(7) 0.1228(4) 0.053(2) Uani 1 1 d .
H11A H 0.7593 0.1632 0.1156 0.064 Uiso 1 1 calc R
H11B H 0.7643 0.2475 0.0936 0.064 Uiso 1 1 calc R
C12 C 0.7668(6) 0.4099(5) 0.1801(4) 0.033(2) Uani 1 1 d .
H12A H 0.7676 0.4529 0.2026 0.040 Uiso 1 1 calc R
H12B H 0.7680 0.4328 0.1491 0.040 Uiso 1 1 calc R
C13 C 0.8793(6) 0.1766(5) 0.1717(3) 0.030(2) Uani 1 1 d .
C14 C 0.8685(6) 0.3113(5) 0.1564(3) 0.0271(19) Uani 1 1 d .
H14 H 0.8682 0.3383 0.1261 0.033 Uiso 1 1 calc R
C15 C 0.9561(5) 0.2914(5) 0.1780(3) 0.0271(19) Uani 1 1 d .
H15 H 0.9965 0.3022 0.1561 0.033 Uiso 1 1 calc R
C16 C 0.8978(6) 0.3790(6) 0.2246(3) 0.031(2) Uani 1 1 d .
C17 C 1.0180(6) 0.1641(5) 0.2097(4) 0.038(2) Uani 1 1 d .
H17A H 1.0661 0.1806 0.1957 0.046 Uiso 1 1 calc R
H17B H 1.0087 0.1088 0.2020 0.046 Uiso 1 1 calc R
C18 C 1.0393(6) 0.3581(5) 0.2462(4) 0.036(2) Uani 1 1 d .
H18A H 1.0833 0.3522 0.2267 0.043 Uiso 1 1 calc R
H18B H 1.0397 0.4122 0.2575 0.043 Uiso 1 1 calc R
C19 C 1.0120(6) 0.1104(6) 0.2889(4) 0.039(2) Uani 1 1 d .
C20 C 1.0847(6) 0.2275(5) 0.2833(4) 0.033(2) Uani 1 1 d .
H20 H 1.1382 0.2273 0.2718 0.039 Uiso 1 1 calc R
C21 C 1.0883(6) 0.2003(5) 0.3343(4) 0.032(2) Uani 1 1 d .
H21 H 1.1439 0.1924 0.3480 0.039 Uiso 1 1 calc R
C22 C 1.0326(6) 0.3234(5) 0.3273(4) 0.031(2) Uani 1 1 d .
C23 C 1.0516(6) 0.0703(5) 0.3689(4) 0.039(2) Uani 1 1 d .
H23A H 1.1073 0.0693 0.3823 0.046 Uiso 1 1 calc R
H23B H 1.0391 0.0188 0.3551 0.046 Uiso 1 1 calc R
C24 C 1.0519(7) 0.2721(5) 0.4060(4) 0.040(2) Uani 1 1 d .
H24A H 1.0401 0.3263 0.4143 0.048 Uiso 1 1 calc R
H24B H 1.1060 0.2599 0.4196 0.048 Uiso 1 1 calc R
C25 C 0.9474(6) 0.0268(5) 0.4162(4) 0.036(2) Uani 1 1 d .
C26 C 1.0172(7) 0.1417(5) 0.4397(4) 0.037(2) Uani 1 1 d .
H26 H 1.0729 0.1385 0.4540 0.045 Uiso 1 1 calc R
C27 C 0.9563(7) 0.1227(6) 0.4750(4) 0.041(2) Uani 1 1 d .
H27 H 0.9840 0.1172 0.5066 0.049 Uiso 1 1 calc R
C28 C 0.9297(8) 0.2471(6) 0.4460(4) 0.048(3) Uani 1 1 d .
C29 C 0.8672(6) 0.0033(5) 0.4825(4) 0.037(2) Uani 1 1 d .
H29A H 0.8847 0.0031 0.5158 0.044 Uiso 1 1 calc R
H29B H 0.8689 -0.0508 0.4714 0.044 Uiso 1 1 calc R
C30 C 0.8448(9) 0.2067(7) 0.5057(5) 0.059(3) Uani 1 1 d .
H30A H 0.8674 0.1914 0.5369 0.071 Uiso 1 1 calc R
H30B H 0.8351 0.2633 0.5063 0.071 Uiso 1 1 calc R
C31 C 0.7272(6) -0.0126(6) 0.4532(3) 0.032(2) Uani 1 1 d .
C32 C 0.7561(7) 0.0871(5) 0.5068(4) 0.038(2) Uani 1 1 d .
H32 H 0.7744 0.0750 0.5395 0.046 Uiso 1 1 calc R
C33 C 0.6644(7) 0.0798(7) 0.4979(4) 0.046(3) Uani 1 1 d .
H33 H 0.6403 0.0631 0.5262 0.056 Uiso 1 1 calc R
C34 C 0.7040(8) 0.2078(5) 0.4847(4) 0.047(3) Uani 1 1 d .
C35 C 0.5797(6) -0.0105(6) 0.4440(4) 0.040(3) Uani 1 1 d .
H35A H 0.5482 -0.0215 0.4700 0.048 Uiso 1 1 calc R
H35B H 0.5883 -0.0603 0.4284 0.048 Uiso 1 1 calc R
C36 C 0.5619(8) 0.1878(7) 0.4834(4) 0.053(2) Uani 1 1 d .
H36A H 0.5660 0.2447 0.4875 0.064 Uiso 1 1 calc R
H36B H 0.5380 0.1665 0.5103 0.064 Uiso 1 1 calc R
C37 C 0.5297(6) 0.0314(6) 0.3650(4) 0.040(3) Uani 1 1 d .
C38 C 0.4759(6) 0.0951(7) 0.4242(4) 0.043(3) Uani 1 1 d .
H38 H 0.4423 0.0715 0.4468 0.052 Uiso 1 1 calc R
C39 C 0.4268(6) 0.1161(6) 0.3794(4) 0.038(2) Uani 1 1 d .
H39 H 0.3728 0.0927 0.3778 0.045 Uiso 1 1 calc R
C40 C 0.4743(7) 0.2309(6) 0.4145(4) 0.039(2) Uani 1 1 d .
C41 C 0.4382(7) 0.0622(6) 0.2984(4) 0.045(3) Uani 1 1 d .
H41A H 0.3819 0.0487 0.3001 0.054 Uiso 1 1 calc R
H41B H 0.4651 0.0159 0.2874 0.054 Uiso 1 1 calc R
C42 C 0.3742(7) 0.2453(6) 0.3444(4) 0.045(3) Uani 1 1 d .
H42A H 0.3210 0.2218 0.3391 0.055 Uiso 1 1 calc R
H42B H 0.3681 0.2985 0.3562 0.055 Uiso 1 1 calc R
N1 N 0.4435(5) 0.1263(4) 0.2652(3) 0.0360(19) Uani 1 1 d .
N2 N 0.4597(5) 0.1833(4) 0.1986(3) 0.0287(17) Uani 1 1 d .
N3 N 0.4102(5) 0.2488(5) 0.3007(3) 0.041(2) Uani 1 1 d .
N4 N 0.4642(5) 0.3047(4) 0.2434(3) 0.0307(18) Uani 1 1 d .
N5 N 0.5592(5) 0.2290(5) 0.1490(3) 0.0357(19) Uani 1 1 d .
N6 N 0.6890(4) 0.2410(4) 0.1419(3) 0.0250(16) Uani 1 1 d .
N7 N 0.5705(4) 0.3458(4) 0.1981(3) 0.0289(17) Uani 1 1 d .
N8 N 0.6959(5) 0.3664(5) 0.1815(3) 0.0338(18) Uani 1 1 d .
N9 N 0.8327(4) 0.2340(4) 0.1517(3) 0.0242(15) Uani 1 1 d .
N10 N 0.9516(5) 0.2089(5) 0.1893(3) 0.038(2) Uani 1 1 d .
N11 N 0.8381(5) 0.3601(4) 0.1908(3) 0.0261(16) Uani 1 1 d .
N12 N 0.9641(5) 0.3434(4) 0.2181(3) 0.0294(17) Uani 1 1 d .
N13 N 1.0329(5) 0.1714(4) 0.2596(3) 0.0335(18) Uani 1 1 d .
N14 N 1.0431(5) 0.1285(4) 0.3328(3) 0.0340(19) Uani 1 1 d .
N15 N 1.0520(5) 0.3066(4) 0.2848(3) 0.0293(17) Uani 1 1 d .
N16 N 1.0493(5) 0.2662(4) 0.3565(3) 0.0311(18) Uani 1 1 d .
N17 N 1.0006(6) 0.0840(4) 0.4057(4) 0.042(2) Uani 1 1 d .
N18 N 0.9222(5) 0.0490(4) 0.4592(3) 0.038(2) Uani 1 1 d .
N19 N 0.9958(5) 0.2201(4) 0.4258(3) 0.0364(19) Uani 1 1 d .
N20 N 0.9055(6) 0.1908(5) 0.4725(3) 0.048(3) Uani 1 1 d .
N21 N 0.7860(5) 0.0305(4) 0.4761(3) 0.0336(19) Uani 1 1 d .
N22 N 0.6549(5) 0.0203(5) 0.4617(3) 0.037(2) Uani 1 1 d .
N23 N 0.7709(6) 0.1687(5) 0.4962(4) 0.045(2) Uani 1 1 d .
N24 N 0.6377(6) 0.1574(5) 0.4830(3) 0.043(2) Uani 1 1 d .
N25 N 0.5341(5) 0.0416(5) 0.4115(3) 0.036(2) Uani 1 1 d .
N26 N 0.4740(5) 0.0824(5) 0.3444(3) 0.035(2) Uani 1 1 d .
N27 N 0.5067(7) 0.1708(6) 0.4401(4) 0.055(3) Uani 1 1 d .
N28 N 0.4234(5) 0.1990(5) 0.3790(3) 0.039(2) Uani 1 1 d .
O1 O 0.5098(5) 0.0573(4) 0.2114(2) 0.0376(16) Uani 1 1 d .
O2 O 0.6322(4) 0.1182(3) 0.1398(2) 0.0341(15) Uani 1 1 d .
O3 O 0.8632(4) 0.1061(4) 0.1716(3) 0.0403(17) Uani 1 1 d .
O4 O 0.9755(5) 0.0522(4) 0.2761(3) 0.047(2) Uani 1 1 d .
O5 O 0.9265(5) -0.0314(4) 0.3958(3) 0.053(2) Uani 1 1 d .
O6 O 0.7349(4) -0.0699(4) 0.4287(2) 0.0389(17) Uani 1 1 d .
O7 O 0.5726(5) -0.0122(4) 0.3447(3) 0.0471(19) Uani 1 1 d .
O8 O 0.4704(5) 0.3696(4) 0.3127(3) 0.052(2) Uani 1 1 d .
O9 O 0.6543(4) 0.4150(4) 0.2495(3) 0.0409(17) Uani 1 1 d .
O10 O 0.8861(4) 0.4268(4) 0.2565(2) 0.0340(15) Uani 1 1 d .
O11 O 1.0019(5) 0.3898(4) 0.3371(3) 0.0411(17) Uani 1 1 d .
O12 O 0.9037(7) 0.3130(5) 0.4417(4) 0.084(4) Uani 1 1 d .
O13 O 0.6964(6) 0.2790(4) 0.4754(4) 0.073(3) Uani 1 1 d .
O14 O 0.4872(6) 0.3011(5) 0.4209(3) 0.064(3) Uani 1 1 d .

loop_
_atom_site_aniso_label
_atom_site_aniso_U_11
_atom_site_aniso_U_22
_atom_site_aniso_U_33
_atom_site_aniso_U_23
_atom_site_aniso_U_13
_atom_site_aniso_U_12
O6W 0.058(7) 0.066(6) 0.137(11) -0.028(6) 0.013(7) -0.010(5)
O1W 0.068(6) 0.050(4) 0.051(5) 0.017(4) -0.025(4) -0.020(4)
O2W 0.052(5) 0.033(4) 0.082(6) 0.000(4) 0.016(5) 0.008(3)
O3W 0.075(5) 0.066(4) 0.081(5) 0.035(4) -0.021(4) -0.018(4)
O4W 0.075(5) 0.066(4) 0.081(5) 0.035(4) -0.021(4) -0.018(4)
O5W 0.058(9) 0.23(2) 0.172(17) 0.013(15) -0.006(10) 0.006(10)
Nd1 0.0327(3) 0.0260(3) 0.0353(3) 0.0044(2) 0.0046(2) 0.0025(2)
Cl1 0.0397(15) 0.0622(16) 0.0361(15) -0.0036(12) -0.0021(11) 0.0088(12)
Cl2 0.0349(16) 0.081(2) 0.062(2) 0.0075(16) 0.0039(14) -0.0001(14)
Cl3 0.078(3) 0.099(3) 0.128(4) 0.060(3) 0.047(3) 0.031(2)
Cl4 0.0571(19) 0.0594(16) 0.0455(17) -0.0063(13) 0.0133(14) -0.0038(14)
Cl5 0.0449(16) 0.0684(18) 0.0382(16) 0.0033(13) 0.0010(12) -0.0192(14)
Cl6 0.0478(18) 0.0653(18) 0.068(2) 0.0039(15) 0.0178(16) 0.0124(14)
Cl7 0.0372(16) 0.0543(16) 0.073(2) -0.0029(14) -0.0004(14) -0.0042(12)
Cl8 0.0471(19) 0.098(3) 0.080(3) -0.038(2) 0.0223(18) -0.0293(18)
Cd1 0.0382(5) 0.0561(5) 0.0481(5) -0.0015(4) 0.0058(4) 0.0041(4)
Cd2 0.0336(5) 0.0514(5) 0.0543(6) -0.0010(4) 0.0072(4) -0.0071(3)
C1 0.023(5) 0.033(5) 0.048(6) -0.002(4) 0.005(4) 0.002(4)
C2 0.033(6) 0.026(4) 0.042(6) 0.006(4) 0.012(5) 0.008(4)
C3 0.025(5) 0.025(4) 0.051(6) -0.001(4) 0.011(4) 0.002(4)
C4 0.037(6) 0.032(5) 0.059(8) 0.006(5) 0.012(5) 0.004(4)
C5 0.019(5) 0.040(5) 0.034(5) -0.003(4) 0.000(4) -0.002(4)
C6 0.029(5) 0.025(4) 0.061(7) 0.006(4) 0.000(5) 0.004(4)
C7 0.024(5) 0.030(4) 0.023(5) 0.014(4) -0.003(4) 0.000(4)
C8 0.030(5) 0.021(4) 0.031(5) 0.007(4) -0.001(4) -0.003(3)
C9 0.023(5) 0.031(4) 0.020(5) 0.006(3) -0.007(4) -0.002(4)
C10 0.040(6) 0.027(4) 0.028(5) 0.001(4) -0.003(4) -0.002(4)
C11 0.071(6) 0.058(5) 0.032(4) 0.002(4) 0.018(4) 0.030(4)
C12 0.035(6) 0.028(4) 0.034(6) 0.008(4) -0.006(4) 0.018(4)
C13 0.037(6) 0.021(4) 0.032(5) 0.002(4) 0.000(4) 0.005(4)
C14 0.032(5) 0.026(4) 0.022(5) -0.004(3) -0.001(4) 0.001(4)
C15 0.016(4) 0.033(4) 0.033(5) -0.005(4) 0.007(4) -0.008(3)
C16 0.028(5) 0.042(5) 0.023(5) 0.008(4) -0.002(4) -0.017(4)
C17 0.028(5) 0.026(4) 0.060(7) -0.014(4) -0.002(5) 0.005(4)
C18 0.036(6) 0.022(4) 0.052(7) 0.000(4) 0.016(5) -0.005(4)
C19 0.018(5) 0.037(5) 0.061(7) 0.007(5) 0.002(5) 0.013(4)
C20 0.020(5) 0.029(4) 0.049(6) 0.008(4) 0.001(4) 0.002(4)
C21 0.025(5) 0.023(4) 0.047(6) -0.002(4) -0.008(4) -0.001(4)
C22 0.023(5) 0.029(4) 0.039(6) 0.003(4) -0.006(4) -0.002(4)
C23 0.035(6) 0.026(4) 0.057(7) 0.003(4) 0.010(5) -0.002(4)
C24 0.055(7) 0.028(5) 0.036(6) -0.003(4) -0.001(5) 0.006(4)
C25 0.030(6) 0.033(5) 0.043(6) 0.006(4) -0.002(4) -0.005(4)
C26 0.036(6) 0.032(5) 0.041(6) 0.011(4) -0.006(5) 0.010(4)
C27 0.051(7) 0.041(5) 0.031(6) 0.002(4) -0.001(5) -0.011(5)
C28 0.065(8) 0.035(5) 0.044(7) -0.006(5) 0.005(6) 0.009(5)
C29 0.035(6) 0.021(4) 0.052(7) 0.012(4) -0.005(5) 0.008(4)
C30 0.081(10) 0.046(6) 0.052(8) -0.007(6) 0.020(7) -0.008(6)
C31 0.026(5) 0.039(5) 0.030(5) 0.010(4) 0.006(4) 0.007(4)
C32 0.045(6) 0.022(4) 0.048(7) 0.006(4) 0.011(5) 0.007(4)
C33 0.054(7) 0.056(6) 0.032(6) 0.002(5) 0.019(5) 0.014(5)
C34 0.079(9) 0.024(5) 0.043(7) 0.010(4) 0.025(6) 0.027(5)
C35 0.035(6) 0.037(5) 0.049(7) 0.019(5) 0.004(5) 0.010(4)
C36 0.071(6) 0.058(5) 0.032(4) 0.002(4) 0.018(4) 0.030(4)
C37 0.034(6) 0.036(5) 0.052(7) 0.008(5) 0.015(5) 0.002(4)
C38 0.031(6) 0.060(6) 0.044(7) 0.013(5) 0.025(5) 0.011(5)
C39 0.031(6) 0.037(5) 0.046(6) 0.011(4) 0.015(5) 0.015(4)
C40 0.046(7) 0.032(5) 0.041(6) -0.001(4) 0.010(5) 0.018(4)
C41 0.050(7) 0.034(5) 0.050(7) 0.012(5) 0.003(6) -0.002(5)
C42 0.038(6) 0.043(6) 0.059(7) 0.014(5) 0.025(6) 0.013(5)
N1 0.040(5) 0.029(4) 0.040(5) 0.002(3) 0.005(4) 0.003(3)
N2 0.025(4) 0.027(4) 0.033(5) 0.005(3) 0.000(3) 0.004(3)
N3 0.041(5) 0.036(4) 0.047(5) 0.011(4) 0.017(4) 0.012(4)
N4 0.028(4) 0.027(4) 0.040(5) 0.005(3) 0.016(4) 0.004(3)
N5 0.028(5) 0.036(4) 0.043(5) -0.003(4) 0.005(4) -0.003(3)
N6 0.021(4) 0.024(3) 0.029(4) 0.010(3) -0.001(3) 0.000(3)
N7 0.017(4) 0.028(4) 0.042(5) 0.005(3) 0.004(3) 0.000(3)
N8 0.040(5) 0.038(4) 0.022(4) 0.000(3) -0.002(4) -0.004(4)
N9 0.016(4) 0.025(3) 0.030(4) 0.002(3) -0.008(3) 0.004(3)
N10 0.038(5) 0.033(4) 0.042(5) 0.000(4) -0.006(4) 0.004(4)
N11 0.028(4) 0.026(3) 0.025(4) -0.001(3) 0.002(3) 0.006(3)
N12 0.030(4) 0.023(3) 0.034(5) -0.003(3) -0.004(3) 0.001(3)
N13 0.032(5) 0.029(4) 0.039(5) 0.001(3) -0.005(4) -0.001(3)
N14 0.029(5) 0.016(3) 0.056(6) -0.004(3) -0.004(4) -0.009(3)
N15 0.027(4) 0.016(3) 0.044(5) 0.003(3) -0.001(4) 0.002(3)
N16 0.031(4) 0.016(3) 0.046(5) 0.006(3) 0.001(4) 0.000(3)
N17 0.042(5) 0.022(4) 0.062(6) 0.004(4) 0.006(5) 0.005(3)
N18 0.045(5) 0.027(4) 0.041(5) 0.003(4) 0.006(4) -0.004(4)
N19 0.041(5) 0.030(4) 0.037(5) 0.006(3) -0.005(4) 0.008(3)
N20 0.066(7) 0.033(4) 0.051(6) 0.017(4) 0.037(5) 0.017(4)
N21 0.044(5) 0.031(4) 0.026(4) 0.003(3) 0.008(4) 0.002(4)
N22 0.036(5) 0.033(4) 0.043(5) -0.004(4) 0.008(4) 0.005(4)
N23 0.045(6) 0.035(4) 0.057(6) -0.004(4) 0.014(5) 0.001(4)
N24 0.053(6) 0.043(5) 0.035(5) -0.003(4) 0.007(4) 0.015(4)
N25 0.025(4) 0.036(4) 0.049(6) -0.004(4) 0.009(4) 0.009(3)
N26 0.037(5) 0.038(4) 0.034(5) 0.014(4) 0.014(4) 0.020(4)
N27 0.073(7) 0.049(5) 0.043(6) -0.001(4) 0.006(5) 0.038(5)
N28 0.040(5) 0.037(4) 0.043(5) 0.006(4) 0.012(4) 0.015(4)
O1 0.052(5) 0.027(3) 0.034(4) 0.006(3) 0.003(3) 0.004(3)
O2 0.038(4) 0.022(3) 0.043(4) 0.005(3) 0.008(3) 0.000(3)
O3 0.034(4) 0.027(3) 0.058(5) -0.008(3) -0.008(3) 0.000(3)
O4 0.040(4) 0.021(3) 0.078(6) -0.008(3) -0.001(4) -0.008(3)
O5 0.058(5) 0.026(3) 0.076(6) -0.017(4) 0.016(5) -0.007(3)
O6 0.041(4) 0.038(4) 0.036(4) -0.003(3) -0.002(3) 0.012(3)
O7 0.038(4) 0.051(4) 0.053(5) -0.005(4) 0.010(4) 0.016(3)
O8 0.066(6) 0.038(4) 0.055(5) -0.015(4) 0.017(4) -0.003(4)
O9 0.043(4) 0.043(4) 0.038(4) -0.008(3) 0.007(3) -0.001(3)
O10 0.040(4) 0.033(3) 0.028(4) -0.010(3) 0.000(3) -0.001(3)
O11 0.054(5) 0.023(3) 0.045(4) 0.003(3) 0.002(4) 0.011(3)
O12 0.116(9) 0.043(5) 0.103(8) 0.032(5) 0.057(7) 0.044(5)
O13 0.086(7) 0.030(4) 0.106(8) 0.013(4) 0.028(6) 0.014(4)
O14 0.089(7) 0.046(5) 0.056(6) -0.007(4) 0.007(5) 0.017(4)

loop_
_atom_type_symbol
_atom_type_description
_atom_type_scat_dispersion_real
_atom_type_scat_dispersion_imag
_atom_type_scat_source
C C 0.0033 0.0016 'International Tables Vol C Tables 4.2.6.8 and 6.1.1.4'
H H 0.0000 0.0000 'International Tables Vol C Tables 4.2.6.8 and 6.1.1.4'
N N 0.0061 0.0033 'International Tables Vol C Tables 4.2.6.8 and 6.1.1.4'
O O 0.0106 0.0060 'International Tables Vol C Tables 4.2.6.8 and 6.1.1.4'
Cl Cl 0.1484 0.1585 'International Tables Vol C Tables 4.2.6.8 and 6.1.1.4'
Cd Cd -0.8075 1.2024 'International Tables Vol C Tables 4.2.6.8 and 6.1.1.4'
Nd Nd -0.1943 3.0179 'International Tables Vol C Tables 4.2.6.8 and 6.1.1.4'

loop_
_geom_angle_atom_site_label_1
_geom_angle_atom_site_label_2
_geom_angle_atom_site_label_3
_geom_angle
_geom_angle_site_symmetry_1
_geom_angle_site_symmetry_3
O10 Nd1 O3W 138.6(3) 2_645 .
O10 Nd1 O11 75.8(2) 2_645 2_645
O3W Nd1 O11 100.2(3) . 2_645
O10 Nd1 O1 74.8(2) 2_645 .
O3W Nd1 O1 146.2(3) . .
O11 Nd1 O1 81.5(2) 2_645 .
O10 Nd1 O4W 81.9(3) 2_645 .
O3W Nd1 O4W 77.7(4) . .
O11 Nd1 O4W 142.9(3) 2_645 .
O1 Nd1 O4W 120.7(3) . .
O10 Nd1 O2 134.7(2) 2_645 .
O3W Nd1 O2 74.2(3) . .
O11 Nd1 O2 139.0(2) 2_645 .
O1 Nd1 O2 82.6(2) . .
O4W Nd1 O2 76.7(3) . .
O10 Nd1 O2W 72.1(3) 2_645 .
O3W Nd1 O2W 67.7(3) . .
O11 Nd1 O2W 71.8(3) 2_645 .
O1 Nd1 O2W 141.5(2) . .
O4W Nd1 O2W 73.3(3) . .
O2 Nd1 O2W 135.4(2) . .
O10 Nd1 O1W 136.5(3) 2_645 .
O3W Nd1 O1W 70.8(3) . .
O11 Nd1 O1W 66.0(2) 2_645 .
O1 Nd1 O1W 79.5(3) . .
O4W Nd1 O1W 141.6(3) . .
O2 Nd1 O1W 74.1(2) . .
O2W Nd1 O1W 112.5(3) . .
O10 Nd1 O5W 69.0(5) 2_645 .
O3W Nd1 O5W 126.2(4) . .
O11 Nd1 O5W 133.6(4) 2_645 .
O1 Nd1 O5W 61.1(4) . .
O4W Nd1 O5W 59.7(4) . .
O2 Nd1 O5W 65.7(5) . .
O2W Nd1 O5W 121.6(4) . .
O1W Nd1 O5W 125.7(4) . .
Cl4 Cd1 Cl2 113.05(12) . .
Cl4 Cd1 Cl3 106.11(17) . .
Cl2 Cd1 Cl3 106.99(16) . .
Cl4 Cd1 Cl1 110.70(11) . .
Cl2 Cd1 Cl1 116.23(11) . .
Cl3 Cd1 Cl1 102.63(12) . .
Cl6 Cd2 Cl5 114.28(11) . .
Cl6 Cd2 Cl8 105.03(14) . .
Cl5 Cd2 Cl8 108.48(11) . .
Cl6 Cd2 Cl7 114.82(12) . .
Cl5 Cd2 Cl7 106.72(11) . .
Cl8 Cd2 Cl7 107.15(13) . .
O1 C1 N2 127.5(9) . .
O1 C1 N1 123.6(9) . .
N2 C1 N1 108.9(8) . .
N3 C2 N1 113.3(9) . .
N3 C2 C3 100.7(7) . .
N1 C2 C3 102.3(7) . .
N3 C2 H2 113.1 . .
N1 C2 H2 113.1 . .
C3 C2 H2 113.1 . .
N2 C3 N4 116.0(8) . .
N2 C3 C2 101.9(7) . .
N4 C3 C2 104.0(8) . .
N2 C3 H3 111.4 . .
N4 C3 H3 111.4 . .
C2 C3 H3 111.4 . .
O8 C4 N4 126.1(10) . .
O8 C4 N3 126.2(11) . .
N4 C4 N3 107.7(9) . .
N5 C5 N2 114.0(8) . .
N5 C5 H5A 108.8 . .
N2 C5 H5A 108.8 . .
N5 C5 H5B 108.8 . .
N2 C5 H5B 108.8 . .
H5A C5 H5B 107.7 . .
N4 C6 N7 113.2(7) . .
N4 C6 H6A 108.9 . .
N7 C6 H6A 108.9 . .
N4 C6 H6B 108.9 . .
N7 C6 H6B 108.9 . .
H6A C6 H6B 107.8 . .
O2 C7 N5 126.6(9) . .
O2 C7 N6 124.4(8) . .
N5 C7 N6 109.0(7) . .
N7 C8 N5 113.6(7) . .
N7 C8 C9 102.5(7) . .
N5 C8 C9 102.3(7) . .
N7 C8 H8 112.5 . .
N5 C8 H8 112.5 . .
C9 C8 H8 112.5 . .
N8 C9 N6 111.4(7) . .
N8 C9 C8 104.8(7) . .
N6 C9 C8 104.0(6) . .
N8 C9 H9 112.1 . .
N6 C9 H9 112.1 . .
C8 C9 H9 112.1 . .
O9 C10 N7 122.7(9) . .
O9 C10 N8 124.8(9) . .
N7 C10 N8 112.5(8) . .
N9 C11 N6 115.4(9) . .
N9 C11 H11A 108.4 . .
N6 C11 H11A 108.4 . .
N9 C11 H11B 108.4 . .
N6 C11 H11B 108.4 . .
H11A C11 H11B 107.5 . .
N8 C12 N11 111.2(7) . .
N8 C12 H12A 109.4 . .
N11 C12 H12A 109.4 . .
N8 C12 H12B 109.4 . .
N11 C12 H12B 109.4 . .
H12A C12 H12B 108.0 . .
O3 C13 N9 126.2(9) . .
O3 C13 N10 124.9(9) . .
N9 C13 N10 108.7(7) . .
N11 C14 N9 114.9(7) . .
N11 C14 C15 103.5(7) . .
N9 C14 C15 101.7(7) . .
N11 C14 H14 112.0 . .
N9 C14 H14 112.0 . .
C15 C14 H14 112.0 . .
N10 C15 N12 114.5(8) . .
N10 C15 C14 103.4(7) . .
N12 C15 C14 101.2(7) . .
N10 C15 H15 112.3 . .
N12 C15 H15 112.3 . .
C14 C15 H15 112.3 . .
O10 C16 N12 127.3(9) . .
O10 C16 N11 121.3(9) . .
N12 C16 N11 111.4(8) . .
N10 C17 N13 114.7(8) . .
N10 C17 H17A 108.6 . .
N13 C17 H17A 108.6 . .
N10 C17 H17B 108.6 . .
N13 C17 H17B 108.6 . .
H17A C17 H17B 107.6 . .
N15 C18 N12 112.9(7) . .
N15 C18 H18A 109.0 . .
N12 C18 H18A 109.0 . .
N15 C18 H18B 109.0 . .
N12 C18 H18B 109.0 . .
H18A C18 H18B 107.8 . .
O4 C19 N14 127.6(10) . .
O4 C19 N13 125.0(11) . .
N14 C19 N13 107.3(9) . .
N13 C20 N15 114.9(8) . .
N13 C20 C21 102.9(7) . .
N15 C20 C21 103.2(8) . .
N13 C20 H20 111.7 . .
N15 C20 H20 111.7 . .
C21 C20 H20 111.7 . .
N14 C21 N16 113.9(8) . .
N14 C21 C20 104.8(8) . .
N16 C21 C20 102.0(7) . .
N14 C21 H21 111.8 . .
N16 C21 H21 111.8 . .
C20 C21 H21 111.8 . .
O11 C22 N16 125.6(10) . .
O11 C22 N15 122.1(8) . .
N16 C22 N15 112.3(8) . .
N14 C23 N17 113.5(8) . .
N14 C23 H23A 108.9 . .
N17 C23 H23A 108.9 . .
N14 C23 H23B 108.9 . .
N17 C23 H23B 108.9 . .
H23A C23 H23B 107.7 . .
N16 C24 N19 113.2(9) . .
N16 C24 H24A 108.9 . .
N19 C24 H24A 108.9 . .
N16 C24 H24B 108.9 . .
N19 C24 H24B 108.9 . .
H24A C24 H24B 107.8 . .
O5 C25 N17 130.3(10) . .
O5 C25 N18 124.3(9) . .
N17 C25 N18 105.3(8) . .
N17 C26 N19 115.7(9) . .
N17 C26 C27 102.5(9) . .
N19 C26 C27 102.5(8) . .
N17 C26 H26 111.8 . .
N19 C26 H26 111.8 . .
C27 C26 H26 111.8 . .
N20 C27 N18 118.3(10) . .
N20 C27 C26 103.0(8) . .
N18 C27 C26 104.0(8) . .
N20 C27 H27 110.3 . .
N18 C27 H27 110.3 . .
C26 C27 H27 110.3 . .
O12 C28 N20 127.6(11) . .
O12 C28 N19 124.3(11) . .
N20 C28 N19 107.9(9) . .
N18 C29 N21 114.5(8) . .
N18 C29 H29A 108.6 . .
N21 C29 H29A 108.6 . .
N18 C29 H29B 108.6 . .
N21 C29 H29B 108.6 . .
H29A C29 H29B 107.6 . .
N23 C30 N20 115.9(10) . .
N23 C30 H30A 108.3 . .
N20 C30 H30A 108.3 . .
N23 C30 H30B 108.3 . .
N20 C30 H30B 108.3 . .
H30A C30 H30B 107.4 . .
O6 C31 N21 127.3(9) . .
O6 C31 N22 124.9(10) . .
N21 C31 N22 107.8(8) . .
N21 C32 N23 115.9(8) . .
N21 C32 C33 104.4(9) . .
N23 C32 C33 103.4(8) . .
N21 C32 H32 110.9 . .
N23 C32 H32 110.9 . .
C33 C32 H32 110.9 . .
N24 C33 N22 114.5(9) . .
N24 C33 C32 104.6(9) . .
N22 C33 C32 102.4(8) . .
N24 C33 H33 111.6 . .
N22 C33 H33 111.6 . .
C32 C33 H33 111.6 . .
O13 C34 N23 127.8(13) . .
O13 C34 N24 121.6(11) . .
N23 C34 N24 110.6(8) . .
N22 C35 N25 113.7(8) . .
N22 C35 H35A 108.8 . .
N25 C35 H35A 108.8 . .
N22 C35 H35B 108.8 . .
N25 C35 H35B 108.8 . .
H35A C35 H35B 107.7 . .
N24 C36 N27 114.5(9) . .
N24 C36 H36A 108.6 . .
N27 C36 H36A 108.6 . .
N24 C36 H36B 108.6 . .
N27 C36 H36B 108.6 . .
H36A C36 H36B 107.6 . .
O7 C37 N25 125.4(10) . .
O7 C37 N26 125.8(11) . .
N25 C37 N26 108.6(8) . .
N25 C38 N27 115.0(9) . .
N25 C38 C39 105.3(9) . .
N27 C38 C39 102.1(9) . .
N25 C38 H38 111.3 . .
N27 C38 H38 111.3 . .
C39 C38 H38 111.3 . .
N28 C39 N26 114.3(8) . .
N28 C39 C38 105.2(9) . .
N26 C39 C38 102.3(8) . .
N28 C39 H39 111.5 . .
N26 C39 H39 111.5 . .
C38 C39 H39 111.5 . .
O14 C40 N27 127.1(12) . .
O14 C40 N28 125.7(10) . .
N27 C40 N28 107.2(9) . .
N26 C41 N1 112.2(9) . .
N26 C41 H41A 109.2 . .
N1 C41 H41A 109.2 . .
N26 C41 H41B 109.2 . .
N1 C41 H41B 109.2 . .
H41A C41 H41B 107.9 . .
N3 C42 N28 111.2(8) . .
N3 C42 H42A 109.4 . .
N28 C42 H42A 109.4 . .
N3 C42 H42B 109.4 . .
N28 C42 H42B 109.4 . .
H42A C42 H42B 108.0 . .
C1 N1 C41 123.7(8) . .
C1 N1 C2 109.5(8) . .
C41 N1 C2 122.5(8) . .
C1 N2 C3 113.5(8) . .
C1 N2 C5 123.3(8) . .
C3 N2 C5 123.1(8) . .
C4 N3 C2 114.0(9) . .
C4 N3 C42 121.9(9) . .
C2 N3 C42 122.6(9) . .
C4 N4 C3 111.1(8) . .
C4 N4 C6 122.1(8) . .
C3 N4 C6 123.1(9) . .
C7 N5 C5 124.1(8) . .
C7 N5 C8 113.8(8) . .
C5 N5 C8 122.0(8) . .
C7 N6 C11 121.5(8) . .
C7 N6 C9 110.1(7) . .
C11 N6 C9 123.0(8) . .
C10 N7 C6 123.4(8) . .
C10 N7 C8 110.5(7) . .
C6 N7 C8 121.6(8) . .
C10 N8 C12 124.9(8) . .
C10 N8 C9 109.2(8) . .
C12 N8 C9 122.9(8) . .
C13 N9 C11 123.1(8) . .
C13 N9 C14 113.7(7) . .
C11 N9 C14 122.4(8) . .
C13 N10 C17 124.1(8) . .
C13 N10 C15 111.5(8) . .
C17 N10 C15 123.7(8) . .
C16 N11 C14 110.3(8) . .
C16 N11 C12 122.5(8) . .
C14 N11 C12 121.8(8) . .
C16 N12 C15 112.7(8) . .
C16 N12 C18 123.3(8) . .
C15 N12 C18 123.9(7) . .
C19 N13 C20 112.6(9) . .
C19 N13 C17 120.5(8) . .
C20 N13 C17 125.2(8) . .
C19 N14 C23 121.5(8) . .
C19 N14 C21 112.0(8) . .
C23 N14 C21 123.4(9) . .
C22 N15 C18 124.1(7) . .
C22 N15 C20 110.7(8) . .
C18 N15 C20 125.2(8) . .
C22 N16 C24 125.4(8) . .
C22 N16 C21 111.4(8) . .
C24 N16 C21 121.0(8) . .
C25 N17 C26 115.6(9) . .
C25 N17 C23 119.5(8) . .
C26 N17 C23 122.5(9) . .
C25 N18 C29 122.5(8) . .
C25 N18 C27 111.8(8) . .
C29 N18 C27 125.7(9) . .
C28 N19 C26 112.5(9) . .
C28 N19 C24 122.8(8) . .
C26 N19 C24 121.7(8) . .
C28 N20 C27 113.7(9) . .
C28 N20 C30 120.7(9) . .
C27 N20 C30 123.7(9) . .
C31 N21 C32 112.6(8) . .
C31 N21 C29 121.9(8) . .
C32 N21 C29 121.6(9) . .
C31 N22 C35 123.6(9) . .
C31 N22 C33 111.9(9) . .
C35 N22 C33 123.4(9) . .
C34 N23 C30 122.0(10) . .
C34 N23 C32 112.2(9) . .
C30 N23 C32 124.7(10) . .
C36 N24 C34 120.1(9) . .
C36 N24 C33 127.0(10) . .
C34 N24 C33 109.1(9) . .
C37 N25 C38 111.7(9) . .
C37 N25 C35 122.6(8) . .
C38 N25 C35 124.1(9) . .
C37 N26 C41 117.0(9) . .
C37 N26 C39 110.1(8) . .
C41 N26 C39 121.6(9) . .
C40 N27 C38 113.0(10) . .
C40 N27 C36 119.4(10) . .
C38 N27 C36 127.3(9) . .
C40 N28 C39 111.4(9) . .
C40 N28 C42 124.2(9) . .
C39 N28 C42 124.3(10) . .
C1 O1 Nd1 154.3(6) . .
C7 O2 Nd1 149.7(6) . .
C16 O10 Nd1 160.1(7) . 2_655
C22 O11 Nd1 152.8(7) . 2_655

loop_
_geom_bond_atom_site_label_1
_geom_bond_atom_site_label_2
_geom_bond_distance
_geom_bond_site_symmetry_2
O1W Nd1 2.482(8) .
O2W Nd1 2.481(7) .
O3W Nd1 2.428(12) .
O4W Nd1 2.442(11) .
O5W Nd1 2.77(2) .
Nd1 O10 2.381(6) 2_645
Nd1 O11 2.436(7) 2_645
Nd1 O1 2.441(7) .
Nd1 O2 2.462(6) .
Cl1 Cd1 2.488(3) .
Cl2 Cd1 2.436(3) .
Cl3 Cd1 2.473(4) .
Cl4 Cd1 2.431(3) .
Cl5 Cd2 2.457(3) .
Cl6 Cd2 2.454(3) .
Cl7 Cd2 2.471(3) .
Cl8 Cd2 2.468(4) .
C1 O1 1.264(11) .
C1 N2 1.332(12) .
C1 N1 1.373(13) .
C2 N3 1.430(14) .
C2 N1 1.468(12) .
C2 C3 1.548(13) .
C2 H2 0.9900 .
C3 N2 1.438(11) .
C3 N4 1.442(13) .
C3 H3 0.9900 .
C4 O8 1.221(13) .
C4 N4 1.342(14) .
C4 N3 1.367(13) .
C5 N5 1.444(12) .
C5 N2 1.466(12) .
C5 H5A 0.9800 .
C5 H5B 0.9800 .
C6 N4 1.448(12) .
C6 N7 1.456(12) .
C6 H6A 0.9800 .
C6 H6B 0.9800 .
C7 O2 1.215(10) .
C7 N5 1.344(12) .
C7 N6 1.387(11) .
C8 N7 1.459(12) .
C8 N5 1.464(11) .
C8 C9 1.546(13) .
C8 H8 0.9900 .
C9 N8 1.454(12) .
C9 N6 1.484(11) .
C9 H9 0.9900 .
C10 O9 1.253(12) .
C10 N7 1.343(13) .
C10 N8 1.350(13) .
C11 N9 1.415(16) .
C11 N6 1.439(13) .
C11 H11A 0.9800 .
C11 H11B 0.9800 .
C12 N8 1.410(13) .
C12 N11 1.480(11) .
C12 H12A 0.9800 .
C12 H12B 0.9800 .
C13 O3 1.234(11) .
C13 N9 1.349(11) .
C13 N10 1.388(13) .
C14 N11 1.429(11) .
C14 N9 1.452(11) .
C14 C15 1.582(13) .
C14 H14 0.9900 .
C15 N10 1.449(12) .
C15 N12 1.459(12) .
C15 H15 0.9900 .
C16 O10 1.263(12) .
C16 N12 1.301(13) .
C16 N11 1.373(12) .
C17 N10 1.434(13) .
C17 N13 1.448(14) .
C17 H17A 0.9800 .
C17 H17B 0.9800 .
C18 N15 1.421(13) .
C18 N12 1.459(13) .
C18 H18A 0.9800 .
C18 H18B 0.9800 .
C19 O4 1.208(12) .
C19 N14 1.364(14) .
C19 N13 1.409(13) .
C20 N13 1.425(13) .
C20 N15 1.462(11) .
C20 C21 1.545(14) .
C20 H20 0.9900 .
C21 N14 1.441(11) .
C21 N16 1.481(12) .
C21 H21 0.9900 .
C22 O11 1.289(11) .
C22 N16 1.304(12) .
C22 N15 1.334(13) .
C23 N14 1.437(13) .
C23 N17 1.451(14) .
C23 H23A 0.9800 .
C23 H23B 0.9800 .
C24 N16 1.433(13) .
C24 N19 1.456(14) .
C24 H24A 0.9800 .
C24 H24B 0.9800 .
C25 O5 1.192(12) .
C25 N17 1.379(13) .
C25 N18 1.405(14) .
C26 N17 1.402(14) .
C26 N19 1.432(12) .
C26 C27 1.552(15) .
C26 H26 0.9900 .
C27 N20 1.440(14) .
C27 N18 1.441(13) .
C27 H27 0.9900 .
C28 O12 1.209(13) .
C28 N20 1.320(14) .
C28 N19 1.387(15) .
C29 N18 1.429(13) .
C29 N21 1.438(13) .
C29 H29A 0.9800 .
C29 H29B 0.9800 .
C30 N23 1.406(17) .
C30 N20 1.496(15) .
C30 H30A 0.9800 .
C30 H30B 0.9800 .
C31 O6 1.224(12) .
C31 N21 1.354(14) .
C31 N22 1.385(12) .
C32 N21 1.436(12) .
C32 N23 1.454(12) .
C32 C33 1.545(17) .
C32 H32 0.9900 .
C33 N24 1.452(14) .
C33 N22 1.457(14) .
C33 H33 0.9900 .
C34 O13 1.248(12) .
C34 N23 1.325(15) .
C34 N24 1.407(16) .
C35 N22 1.420(14) .
C35 N25 1.459(13) .
C35 H35A 0.9800 .
C35 H35B 0.9800 .
C36 N24 1.379(15) .
C36 N27 1.515(17) .
C36 H36A 0.9800 .
C36 H36B 0.9800 .
C37 O7 1.226(12) .
C37 N25 1.352(14) .
C37 N26 1.373(13) .
C38 N25 1.415(12) .
C38 N27 1.450(16) .
C38 C39 1.512(16) .
C38 H38 0.9900 .
C39 N28 1.416(12) .
C39 N26 1.465(12) .
C39 H39 0.9900 .
C40 O14 1.229(13) .
C40 N27 1.350(14) .
C40 N28 1.385(15) .
C41 N26 1.450(15) .
C41 N1 1.468(13) .
C41 H41A 0.9800 .
C41 H41B 0.9800 .
C42 N3 1.456(13) .
C42 N28 1.468(15) .
C42 H42A 0.9800 .
C42 H42B 0.9800 .
O10 Nd1 2.381(6) 2_655
O11 Nd1 2.436(7) 2_655

loop_
_platon_squeeze_void_nr
_platon_squeeze_void_average_x
_platon_squeeze_void_average_y
_platon_squeeze_void_average_z
_platon_squeeze_void_volume
_platon_squeeze_void_count_electrons
_platon_squeeze_void_content
1 -0.004 0.000 0.000 1241 733 ' '
2 0.002 0.500 0.500 1241 730 ' '
